data_7108774
loop_
_publ_author_name
'Leigh Loots'
'Leonard J. Barbour'

_publ_section_title
;
 An infinite catenane self-assembled by pi^...^pi interactions
;
_journal_name_full Chem.Commun.
_journal_page_first 671
_journal_paper_doi 10.1039/c2cc37953h
_journal_volume 49
_journal_year 2013
_chemical_formula_moiety 'C44 H32 Cl4 Cu2 N8, 1.33(C H2 Cl2)'
_chemical_formula_sum 'C22.66 H17.33 Cl3.33 Cu N4 O0'
_chemical_formula_weight 527.15
_chemical_name_common \1
_space_group_IT_number 45
_symmetry_cell_setting orthorhombic
_symmetry_Int_Tables_number 45
_symmetry_space_group_name_Hall 'I 2 -2c'
_symmetry_space_group_name_H-M 'I b a 2'
_atom_sites_solution_hydrogens geom
_atom_sites_solution_primary direct
_atom_sites_solution_secondary difmap
_audit_creation_method SHELXL-97
_cell_angle_alpha 90.00
_cell_angle_beta 90.00
_cell_angle_gamma 90.00
_cell_formula_units_Z 8
_cell_length_a 15.2832(9)
_cell_length_b 23.1589(15)
_cell_length_c 13.5599(8)
_cell_measurement_reflns_used 3461
_cell_measurement_temperature 100(2)
_cell_measurement_theta_max 24.80
_cell_measurement_theta_min 2.67
_cell_volume 4799.4(5)
_computing_cell_refinement 'SAINT (Bruker, 2009)'
_computing_data_collection 'APEX2 (Bruker, 2009)'
_computing_data_reduction SAINT
_computing_molecular_graphics 'X-Seed (Barbour, 2001; Atwood & Barbour, 2003)'
_computing_structure_refinement 'SHELXL-97 (Sheldrick, 1997)'
_computing_structure_solution 'SHELXS-97 (Sheldrick, 1990)'
_diffrn_ambient_temperature 100(2)
_diffrn_measured_fraction_theta_full 0.997
_diffrn_measured_fraction_theta_max 0.997
_diffrn_measurement_device_type 'Bruker APEX CCD area -detector'
_diffrn_measurement_method \w
_diffrn_radiation_monochromator graphite
_diffrn_radiation_probe x-ray
_diffrn_radiation_type MoK\a
_diffrn_radiation_wavelength 0.71073
_diffrn_reflns_av_R_equivalents 0.0462
_diffrn_reflns_av_sigmaI/netI 0.0524
_diffrn_reflns_limit_h_max 18
_diffrn_reflns_limit_h_min -16
_diffrn_reflns_limit_k_max 26
_diffrn_reflns_limit_k_min -27
_diffrn_reflns_limit_l_max 16
_diffrn_reflns_limit_l_min -13
_diffrn_reflns_number 14191
_diffrn_reflns_theta_full 25.12
_diffrn_reflns_theta_max 25.12
_diffrn_reflns_theta_min 1.60
_diffrn_source 'fine-focus sealed tube'
_diffrn_standards_number 0
_exptl_absorpt_coefficient_mu 1.298
_exptl_absorpt_correction_T_max 0.9584
_exptl_absorpt_correction_T_min 0.5916
_exptl_absorpt_correction_type multi-scan
_exptl_absorpt_process_details 'SADABS, 2009'
_exptl_crystal_colour green
_exptl_crystal_density_diffrn 1.459
_exptl_crystal_density_method 'not measured'
_exptl_crystal_description Rod
_exptl_crystal_F_000 2135
_exptl_crystal_recrystallization_method 'dichloromethane, methanol'
_exptl_crystal_size_max 0.45
_exptl_crystal_size_mid 0.04
_exptl_crystal_size_min 0.03
_refine_diff_density_max 0.525
_refine_diff_density_min -0.325
_refine_diff_density_rms 0.089
_refine_ls_abs_structure_details 'Flack H D (1983), Acta Cryst. A39, 876-881'
_refine_ls_abs_structure_Flack 0.01(3)
_refine_ls_extinction_method none
_refine_ls_goodness_of_fit_ref 1.053
_refine_ls_hydrogen_treatment constr
_refine_ls_matrix_type full
_refine_ls_number_parameters 309
_refine_ls_number_reflns 3651
_refine_ls_number_restraints 1
_refine_ls_restrained_S_all 1.053
_refine_ls_R_factor_all 0.0694
_refine_ls_R_factor_gt 0.0485
_refine_ls_shift/su_max 0.000
_refine_ls_shift/su_mean 0.000
_refine_ls_structure_factor_coef Fsqd
_refine_ls_weighting_details 'calc w=1/[\s^2^(Fo^2^)+(0.0766P)^2^+4.4427P] where P=(Fo^2^+2Fc^2^)/3'
_refine_ls_weighting_scheme calc
_refine_ls_wR_factor_gt 0.1221
_refine_ls_wR_factor_ref 0.1359
_reflns_number_gt 2860
_reflns_number_total 3651
_reflns_threshold_expression >2\s(I)
_cod_data_source_file c2cc37953h.txt
_cod_data_source_block 1.CIF
_cod_database_code 7108774

loop_
_symmetry_equiv_pos_as_xyz
'x, y, z'
'-x, -y, z'
'-x, y, z+1/2'
'x, -y, z+1/2'
'x+1/2, y+1/2, z+1/2'
'-x+1/2, -y+1/2, z+1/2'
'-x+1/2, y+1/2, z+1'
'x+1/2, -y+1/2, z+1'

loop_
_atom_site_label
_atom_site_type_symbol
_atom_site_fract_x
_atom_site_fract_y
_atom_site_fract_z
_atom_site_U_iso_or_equiv
_atom_site_adp_type
_atom_site_occupancy
_atom_site_symmetry_multiplicity
_atom_site_calc_flag
_atom_site_refinement_flags
_atom_site_disorder_assembly
_atom_site_disorder_group
Cu1 Cu 0.22204(4) 0.27807(3) 0.78342(7) 0.0354(2) Uani 1 1 d . . .
Cl1 Cl 0.15377(11) 0.21398(7) 0.68410(12) 0.0456(4) Uani 1 1 d . . .
N1 N 0.1446(3) 0.2668(2) 0.8958(4) 0.0376(13) Uani 1 1 d . . .
Cl2 Cl 0.34178(10) 0.28633(9) 0.87769(13) 0.0556(5) Uani 1 1 d . . .
C2 C 0.1596(4) 0.2858(3) 0.9881(4) 0.0368(16) Uani 1 1 d . . .
H2 H 0.2110 0.3057 1.0081 0.044 Uiso 1 1 calc R . .
N3 N 0.0932(3) 0.2730(2) 1.0476(4) 0.0377(13) Uani 1 1 d . . .
C4 C 0.0304(4) 0.2456(3) 0.9939(5) 0.0433(16) Uani 1 1 d . . .
H4 H -0.0246 0.2321 1.0170 0.052 Uiso 1 1 calc R . .
C5 C 0.0627(4) 0.2414(3) 0.8985(5) 0.0385(15) Uani 1 1 d . . .
H5 H 0.0335 0.2240 0.8443 0.046 Uiso 1 1 calc R . .
C6 C 0.0863(4) 0.2901(3) 1.1526(5) 0.0421(16) Uani 1 1 d . . .
H6A H 0.1433 0.2841 1.1858 0.051 Uiso 1 1 calc R . .
H6B H 0.0422 0.2657 1.1861 0.051 Uiso 1 1 calc R . .
C7 C 0.0602(4) 0.3525(3) 1.1601(4) 0.0384(15) Uani 1 1 d . . .
C8 C 0.1240(5) 0.3945(3) 1.1620(5) 0.0413(17) Uani 1 1 d . A .
H8 H 0.1839 0.3835 1.1628 0.050 Uiso 1 1 calc R . .
C9 C 0.1019(4) 0.4526(3) 1.1627(5) 0.0401(16) Uani 1 1 d . . .
C10 C 0.0115(4) 0.4687(3) 1.1624(5) 0.0423(18) Uani 1 1 d . . .
C11 C -0.0518(4) 0.4260(3) 1.1626(5) 0.0458(18) Uani 1 1 d . . .
C12 C -0.0275(4) 0.3681(3) 1.1621(5) 0.0428(16) Uani 1 1 d . A .
H12 H -0.0713 0.3390 1.1630 0.051 Uiso 1 1 calc R . .
C13 C 0.1574(7) 0.4925(6) 1.1644(9) 0.031(3) Uani 0.53 1 d P A 2
H13 H 0.2177 0.4827 1.1653 0.037 Uiso 0.53 1 calc PR A 2
C14 C 0.1349(7) 0.5494(6) 1.1650(9) 0.040(3) Uani 0.53 1 d P . 2
H14 H 0.1823 0.5759 1.1674 0.048 Uiso 0.53 1 calc PR . 2
N1' N 0.2700(3) 0.3246(2) 0.6739(4) 0.0399(13) Uani 1 1 d . . .
C2' C 0.2457(4) 0.3216(3) 0.5802(5) 0.0392(15) Uani 1 1 d . . .
H2' H 0.2044 0.2952 0.5537 0.047 Uiso 1 1 calc R . .
N3' N 0.2899(4) 0.3628(3) 0.5278(5) 0.0518(15) Uani 1 1 d . . .
C4' C 0.3421(6) 0.3918(4) 0.5910(6) 0.069(2) Uani 1 1 d . . .
H4' H 0.3797 0.4231 0.5749 0.082 Uiso 1 1 calc R . .
C5' C 0.3313(5) 0.3684(3) 0.6812(6) 0.062(2) Uani 1 1 d . . .
H5' H 0.3608 0.3799 0.7397 0.075 Uiso 1 1 calc R . .
C6' C 0.2719(5) 0.3769(4) 0.4226(5) 0.062(2) Uani 1 1 d . B .
H6'1 H 0.2650 0.3407 0.3845 0.075 Uiso 1 1 calc R . .
H6'2 H 0.3220 0.3985 0.3947 0.075 Uiso 1 1 calc R . .
C8' C 0.1102(7) 0.3880(5) 0.4117(6) 0.069(3) Uani 1 1 d . B .
H8' H 0.1067 0.3470 0.4118 0.083 Uiso 1 1 calc R . .
C9' C 0.0313(8) 0.4198(4) 0.4091(6) 0.076(3) Uani 1 1 d . . .
C10' C 0.0396(8) 0.4826(5) 0.4098(5) 0.083(4) Uani 1 1 d . . .
C11' C 0.1233(8) 0.5080(5) 0.4109(6) 0.081(3) Uani 1 1 d . . .
C12' C 0.1971(7) 0.4736(4) 0.4142(6) 0.072(3) Uani 1 1 d . B .
H12' H 0.2533 0.4911 0.4166 0.086 Uiso 1 1 calc R . .
C13' C -0.0391(13) 0.4021(6) 0.4098(11) 0.042(4) Uani 0.47 1 d P B -2
H13' H -0.0472 0.3614 0.4084 0.051 Uiso 0.47 1 calc PR B -2
C14' C -0.1136(12) 0.4377(7) 0.4126(10) 0.048(4) Uani 0.47 1 d P . -2
H14' H -0.1671 0.4169 0.4166 0.057 Uiso 0.47 1 calc PR . -2
C1A C 0.381(2) 0.5821(12) 0.5410(15) 0.229(19) Uani 0.663(10) 1 d P C 1
H1A1 H 0.3839 0.6246 0.5478 0.275 Uiso 0.663(10) 1 calc PR C 1
H1A2 H 0.3209 0.5724 0.5211 0.275 Uiso 0.663(10) 1 calc PR C 1
Cl2A Cl 0.4493(7) 0.5638(5) 0.4417(11) 0.354(11) Uani 0.663(10) 1 d P C 1
C7' C 0.1900(8) 0.4126(4) 0.4139(5) 0.067(2) Uani 1 1 d . . .
Cl1A Cl 0.3962(7) 0.5547(4) 0.6537(12) 0.289(7) Uani 0.663(10) 1 d P C 1

loop_
_atom_site_aniso_label
_atom_site_aniso_U_11
_atom_site_aniso_U_22
_atom_site_aniso_U_33
_atom_site_aniso_U_23
_atom_site_aniso_U_13
_atom_site_aniso_U_12
Cu1 0.0344(3) 0.0506(4) 0.0213(3) 0.0013(5) -0.0002(4) 0.0099(3)
Cl1 0.0526(9) 0.0571(10) 0.0270(8) -0.0042(8) 0.0015(8) 0.0040(7)
N1 0.037(3) 0.047(3) 0.028(3) 0.007(3) -0.002(2) 0.006(2)
Cl2 0.0328(8) 0.1043(15) 0.0298(9) 0.0035(10) -0.0024(8) 0.0086(8)
C2 0.030(3) 0.055(4) 0.025(4) -0.007(3) 0.004(3) 0.002(3)
N3 0.037(3) 0.052(3) 0.024(3) 0.000(2) 0.000(2) 0.009(2)
C4 0.027(3) 0.064(4) 0.039(4) 0.002(3) 0.004(3) 0.006(3)
C5 0.034(3) 0.054(4) 0.028(4) -0.006(3) -0.002(3) 0.004(3)
C6 0.047(4) 0.060(4) 0.019(3) -0.002(3) 0.006(3) 0.008(3)
C7 0.044(4) 0.056(4) 0.015(3) 0.000(3) 0.002(3) 0.010(3)
C8 0.043(4) 0.064(5) 0.017(3) 0.000(3) 0.000(3) 0.015(3)
C9 0.047(4) 0.056(4) 0.018(4) 0.001(3) 0.001(3) 0.015(3)
C10 0.050(4) 0.066(5) 0.011(3) 0.002(3) 0.001(3) 0.027(4)
C11 0.044(4) 0.071(5) 0.022(4) 0.001(4) -0.008(3) 0.031(4)
C12 0.048(4) 0.060(4) 0.021(3) 0.001(3) 0.006(3) 0.003(3)
C13 0.023(5) 0.048(8) 0.021(6) 0.008(6) -0.005(5) 0.012(5)
C14 0.026(6) 0.075(10) 0.018(7) 0.002(7) -0.002(5) -0.026(6)
N1' 0.049(3) 0.052(3) 0.019(3) 0.003(3) -0.002(3) 0.005(2)
C2' 0.043(3) 0.049(4) 0.026(3) -0.001(3) 0.010(3) 0.014(3)
N3' 0.072(4) 0.049(3) 0.035(3) 0.007(3) 0.003(3) 0.014(3)
C4' 0.097(6) 0.068(5) 0.041(5) 0.003(4) -0.002(5) -0.008(5)
C5' 0.080(5) 0.077(5) 0.030(4) 0.008(4) -0.010(4) -0.025(4)
C6' 0.103(6) 0.054(5) 0.031(4) 0.006(4) 0.012(4) 0.017(4)
C8' 0.111(8) 0.076(6) 0.020(4) 0.007(4) 0.000(5) 0.046(6)
C9' 0.138(10) 0.076(7) 0.013(4) -0.001(4) 0.009(5) 0.057(7)
C10' 0.141(10) 0.100(8) 0.009(4) -0.001(5) -0.003(5) 0.070(7)
C11' 0.144(10) 0.079(7) 0.020(4) -0.008(5) -0.016(6) 0.048(7)
C12' 0.110(7) 0.079(7) 0.026(4) 0.006(4) -0.012(5) 0.031(5)
C13' 0.079(12) 0.022(8) 0.026(8) -0.009(7) 0.017(9) -0.002(8)
C14' 0.085(12) 0.038(9) 0.020(7) 0.008(7) 0.027(8) -0.001(8)
C1A 0.36(4) 0.25(3) 0.081(15) -0.010(17) -0.03(2) 0.26(3)
Cl2A 0.270(12) 0.310(13) 0.48(2) -0.300(14) -0.189(12) 0.135(9)
C7' 0.124(8) 0.061(5) 0.015(3) 0.007(4) 0.004(5) 0.031(5)
Cl1A 0.267(11) 0.137(6) 0.464(19) -0.051(11) -0.026(13) 0.011(6)

loop_
_atom_type_symbol
_atom_type_description
_atom_type_scat_dispersion_real
_atom_type_scat_dispersion_imag
_atom_type_scat_source
C C 0.0033 0.0016 'International Tables Vol C Tables 4.2.6.8 and 6.1.1.4'
H H 0.0000 0.0000 'International Tables Vol C Tables 4.2.6.8 and 6.1.1.4'
N N 0.0061 0.0033 'International Tables Vol C Tables 4.2.6.8 and 6.1.1.4'
O O 0.0106 0.0060 'International Tables Vol C Tables 4.2.6.8 and 6.1.1.4'
Cl Cl 0.1484 0.1585 'International Tables Vol C Tables 4.2.6.8 and 6.1.1.4'
Cu Cu 0.3201 1.2651 'International Tables Vol C Tables 4.2.6.8 and 6.1.1.4'

loop_
_geom_angle_atom_site_label_1
_geom_angle_atom_site_label_2
_geom_angle_atom_site_label_3
_geom_angle
_geom_angle_site_symmetry_1
_geom_angle_site_symmetry_3
N1 Cu1 N1' 152.5(2) . .
N1 Cu1 Cl2 93.54(15) . .
N1' Cu1 Cl2 94.54(15) . .
N1 Cu1 Cl1 95.58(16) . .
N1' Cu1 Cl1 94.69(16) . .
Cl2 Cu1 Cl1 140.65(8) . .
C2 N1 C5 105.6(5) . .
C2 N1 Cu1 125.4(4) . .
C5 N1 Cu1 128.9(4) . .
N3 C2 N1 111.1(5) . .
N3 C2 H2 124.4 . .
N1 C2 H2 124.4 . .
C2 N3 C4 108.5(5) . .
C2 N3 C6 125.3(5) . .
C4 N3 C6 126.1(5) . .
N3 C4 C5 106.3(6) . .
N3 C4 H4 126.9 . .
C5 C4 H4 126.9 . .
N1 C5 C4 108.5(6) . .
N1 C5 H5 125.7 . .
C4 C5 H5 125.7 . .
N3 C6 C7 109.9(5) . .
N3 C6 H6A 109.7 . .
C7 C6 H6A 109.7 . .
N3 C6 H6B 109.7 . .
C7 C6 H6B 109.7 . .
H6A C6 H6B 108.2 . .
C8 C7 C12 119.9(6) . .
C8 C7 C6 119.5(6) . .
C12 C7 C6 120.6(6) . .
C7 C8 C9 120.8(6) . .
C7 C8 H8 119.6 . .
C9 C8 H8 119.6 . .
C13 C9 C8 123.4(8) . .
C13 C9 C10 117.4(8) . .
C8 C9 C10 119.3(7) . .
C11 C10 C9 119.2(6) . .
C11 C10 C10 121.9(8) . 2_565
C9 C10 C10 118.9(8) . 2_565
C10 C11 C14 110.2(8) . 2_565
C10 C11 C12 120.1(6) . .
C14 C11 C12 129.6(8) 2_565 .
C7 C12 C11 120.6(6) . .
C7 C12 H12 119.7 . .
C11 C12 H12 119.7 . .
C9 C13 C14 122.8(10) . .
C9 C13 H13 118.6 . .
C14 C13 H13 118.6 . .
C13 C14 C11 128.8(10) . 2_565
C13 C14 H14 115.6 . .
C11 C14 H14 115.6 2_565 .
C2' N1' C5' 107.2(6) . .
C2' N1' Cu1 126.1(5) . .
C5' N1' Cu1 126.7(5) . .
N1' C2' N3' 108.9(6) . .
N1' C2' H2' 125.5 . .
N3' C2' H2' 125.5 . .
C4' N3' C2' 108.0(6) . .
C4' N3' C6' 127.5(7) . .
C2' N3' C6' 124.0(7) . .
C5' C4' N3' 107.7(7) . .
C5' C4' H4' 126.2 . .
N3' C4' H4' 126.2 . .
C4' C5' N1' 108.3(7) . .
C4' C5' H5' 125.9 . .
N1' C5' H5' 125.9 . .
N3' C6' C7' 110.4(6) . .
N3' C6' H6'1 109.6 . .
C7' C6' H6'1 109.6 . .
N3' C6' H6'2 109.6 . .
C7' C6' H6'2 109.6 . .
H6'1 C6' H6'2 108.1 . .
C7' C8' C9' 123.5(10) . .
C7' C8' H8' 118.2 . .
C9' C8' H8' 118.2 . .
C13' C9' C8' 127.6(13) . .
C13' C9' C10' 115.9(11) . .
C8' C9' C10' 116.5(11) . .
C11' C10' C10' 121.7(14) . 2_565
C11' C10' C9' 119.6(9) . .
C10' C10' C9' 118.7(16) 2_565 .
C14' C11' C12' 131.8(15) 2_565 .
C14' C11' C10' 108.0(12) 2_565 .
C12' C11' C10' 120.2(9) . .
C11' C12' C7' 120.8(10) . .
C11' C12' H12' 119.6 . .
C7' C12' H12' 119.6 . .
C9' C13' C14' 123.2(15) . .
C9' C13' H13' 118.4 . .
C14' C13' H13' 118.4 . .
C11' C14' C13' 132.5(16) 2_565 .
C11' C14' H14' 113.7 2_565 .
C13' C14' H14' 113.7 . .
Cl1A C1A Cl2A 122.1(11) . .
Cl1A C1A H1A1 106.8 . .
Cl2A C1A H1A1 106.8 . .
Cl1A C1A H1A2 106.8 . .
Cl2A C1A H1A2 106.8 . .
H1A1 C1A H1A2 106.7 . .
C8' C7' C12' 119.4(9) . .
C8' C7' C6' 121.5(8) . .
C12' C7' C6' 119.0(10) . .

loop_
_geom_bond_atom_site_label_1
_geom_bond_atom_site_label_2
_geom_bond_distance
_geom_bond_site_symmetry_2
Cu1 N1 1.948(5) .
Cu1 N1' 1.975(5) .
Cu1 Cl2 2.2404(18) .
Cu1 Cl1 2.2596(18) .
N1 C2 1.347(8) .
N1 C5 1.383(8) .
C2 N3 1.331(8) .
C2 H2 0.9500 .
N3 C4 1.362(8) .
N3 C6 1.482(8) .
C4 C5 1.387(9) .
C4 H4 0.9500 .
C5 H5 0.9500 .
C6 C7 1.503(8) .
C6 H6A 0.9900 .
C6 H6B 0.9900 .
C7 C8 1.378(9) .
C7 C12 1.389(8) .
C8 C9 1.388(9) .
C8 H8 0.9500 .
C9 C13 1.255(14) .
C9 C10 1.431(9) .
C10 C11 1.385(10) .
C10 C10 1.490(13) 2_565
C11 C14 1.391(14) 2_565
C11 C12 1.391(9) .
C12 H12 0.9500 .
C13 C14 1.362(18) .
C13 H13 0.9500 .
C14 C11 1.391(14) 2_565
C14 H14 0.9500 .
N1' C2' 1.326(9) .
N1' C5' 1.385(9) .
C2' N3' 1.367(9) .
C2' H2' 0.9500 .
N3' C4' 1.351(10) .
N3' C6' 1.488(9) .
C4' C5' 1.347(11) .
C4' H4' 0.9500 .
C5' H5' 0.9500 .
C6' C7' 1.505(12) .
C6' H6'1 0.9900 .
C6' H6'2 0.9900 .
C8' C7' 1.347(13) .
C8' C9' 1.414(13) .
C8' H8' 0.9500 .
C9' C13' 1.152(16) .
C9' C10' 1.460(14) .
C10' C11' 1.407(14) .
C10' C10' 1.453(18) 2_565
C11' C14' 1.267(18) 2_565
C11' C12' 1.382(12) .
C12' C7' 1.418(12) .
C12' H12' 0.9500 .
C13' C14' 1.41(2) .
C13' H13' 0.9500 .
C14' C11' 1.267(18) 2_565
C14' H14' 0.9500 .
C1A Cl1A 1.67(2) .
C1A Cl2A 1.75(3) .
C1A H1A1 0.9900 .
C1A H1A2 0.9900 .

loop_
_geom_hbond_atom_site_label_D
_geom_hbond_atom_site_label_H
_geom_hbond_atom_site_label_A
_geom_hbond_distance_DH
_geom_hbond_distance_HA
_geom_hbond_distance_DA
_geom_hbond_angle_DHA
_geom_hbond_site_symmetry_A
C4 H4 Cl2 0.95 2.81 3.367(7) 118.0 8_454
C5 H5 Cl2 0.95 2.97 3.449(6) 112.2 8_454

loop_
_geom_torsion_atom_site_label_1
_geom_torsion_atom_site_label_2
_geom_torsion_atom_site_label_3
_geom_torsion_atom_site_label_4
_geom_torsion
_geom_torsion_site_symmetry_1
_geom_torsion_site_symmetry_4
N1' Cu1 N1 C2 -81.3(7) . .
Cl2 Cu1 N1 C2 25.6(5) . .
Cl1 Cu1 N1 C2 167.2(5) . .
N1' Cu1 N1 C5 94.9(7) . .
Cl2 Cu1 N1 C5 -158.2(5) . .
Cl1 Cu1 N1 C5 -16.6(5) . .
C5 N1 C2 N3 1.0(7) . .
Cu1 N1 C2 N3 177.9(4) . .
N1 C2 N3 C4 -1.3(7) . .
N1 C2 N3 C6 -176.7(5) . .
C2 N3 C4 C5 1.1(7) . .
C6 N3 C4 C5 176.4(5) . .
C2 N1 C5 C4 -0.2(7) . .
Cu1 N1 C5 C4 -177.0(4) . .
N3 C4 C5 N1 -0.5(7) . .
C2 N3 C6 C7 77.4(7) . .
C4 N3 C6 C7 -97.2(7) . .
N3 C6 C7 C8 -89.2(7) . .
N3 C6 C7 C12 88.8(7) . .
C12 C7 C8 C9 -2.0(10) . .
C6 C7 C8 C9 176.0(6) . .
C7 C8 C9 C13 -179.9(9) . .
C7 C8 C9 C10 0.6(10) . .
C13 C9 C10 C11 -178.7(9) . .
C8 C9 C10 C11 0.8(10) . .
C13 C9 C10 C10 1.0(9) . 2_565
C8 C9 C10 C10 -179.5(4) . 2_565
C9 C10 C11 C14 178.3(7) . 2_565
C10 C10 C11 C14 -1.3(8) 2_565 2_565
C9 C10 C11 C12 -0.8(10) . .
C10 C10 C11 C12 179.6(4) 2_565 .
C8 C7 C12 C11 2.1(10) . .
C6 C7 C12 C11 -175.9(6) . .
C10 C11 C12 C7 -0.7(11) . .
C14 C11 C12 C7 -179.6(8) 2_565 .
C8 C9 C13 C14 180.0(10) . .
C10 C9 C13 C14 -0.6(16) . .
C9 C13 C14 C11 -1(2) . 2_565
N1 Cu1 N1' C2' -97.9(6) . .
Cl2 Cu1 N1' C2' 155.5(5) . .
Cl1 Cu1 N1' C2' 13.8(5) . .
N1 Cu1 N1' C5' 78.3(7) . .
Cl2 Cu1 N1' C5' -28.4(6) . .
Cl1 Cu1 N1' C5' -170.1(6) . .
C5' N1' C2' N3' -0.4(7) . .
Cu1 N1' C2' N3' 176.4(4) . .
N1' C2' N3' C4' -0.3(7) . .
N1' C2' N3' C6' -172.5(6) . .
C2' N3' C4' C5' 0.9(9) . .
C6' N3' C4' C5' 172.8(7) . .
N3' C4' C5' N1' -1.1(10) . .
C2' N1' C5' C4' 0.9(9) . .
Cu1 N1' C5' C4' -175.9(5) . .
C4' N3' C6' C7' -94.2(10) . .
C2' N3' C6' C7' 76.5(9) . .
C7' C8' C9' C13' -177.7(13) . .
C7' C8' C9' C10' -0.5(12) . .
C13' C9' C10' C11' 178.8(12) . .
C8' C9' C10' C11' 1.3(11) . .
C13' C9' C10' C10' -0.9(12) . 2_565
C8' C9' C10' C10' -178.4(5) . 2_565
C10' C10' C11' C14' 0.5(11) 2_565 2_565
C9' C10' C11' C14' -179.2(9) . 2_565
C10' C10' C11' C12' 177.9(5) 2_565 .
C9' C10' C11' C12' -1.9(12) . .
C14' C11' C12' C7' 178.2(12) 2_565 .
C10' C11' C12' C7' 1.6(12) . .
C8' C9' C13' C14' 176.3(11) . .
C10' C9' C13' C14' -1(2) . .
C9' C13' C14' C11' 3(3) . 2_565
C9' C8' C7' C12' 0.3(12) . .
C9' C8' C7' C6' 176.4(7) . .
C11' C12' C7' C8' -0.8(12) . .
C11' C12' C7' C6' -177.0(7) . .
N3' C6' C7' C8' -83.8(10) . .
N3' C6' C7' C12' 92.3(8) . .
